data_7114799
loop_
_publ_author_name
'Haquette, Pierre'
'Salmain, Mich\`ele'
'Marchal, Yann'
'Marsac, Yoann'
'Jaouen, G\'erard'
'Cunningham, Desmond'
'Egan, Darren P.'
'McArdle, Patrick'

_publ_section_title
;
 The first organo-tungsten pyrylium salt and structural characterization
 of its pseudobase
;
_journal_issue 16
_journal_name_full 'Chemical Communications'
_journal_page_first 1504
_journal_paper_doi 10.1039/b104419m
_journal_year 2001
_chemical_formula_sum 'C26 H20 O5 W'
_chemical_formula_weight 596.27
_chemical_name_systematic
; 
? 
;
_space_group_IT_number 2
_symmetry_space_group_name_Hall '-P 1'
_symmetry_space_group_name_H-M 'P -1'
_atom_sites_solution_hydrogens geom
_atom_sites_solution_primary direct
_atom_sites_solution_secondary difmap
_audit_creation_method SHELXL-97
_cell_angle_alpha 66.63(2)
_cell_angle_beta 71.183(19)
_cell_angle_gamma 63.35(2)
_cell_formula_units_Z 2
_cell_length_a 9.952(2)
_cell_length_b 10.753(3)
_cell_length_c 12.567(3)
_cell_measurement_temperature 293(2)
_cell_volume 1086.1(5)
_computing_structure_refinement 'SHELXL-97 (Sheldrick, 1997)'
_computing_structure_solution 'SHELXS-97 (Sheldrick, 1990)'
_diffrn_ambient_temperature 293(2)
_diffrn_measured_fraction_theta_full 0.998
_diffrn_measured_fraction_theta_max 0.998
_diffrn_radiation_monochromator graphite
_diffrn_radiation_source 'fine-focus sealed tube'
_diffrn_radiation_type MoK\a
_diffrn_radiation_wavelength 0.71069
_diffrn_reflns_av_R_equivalents 0.0325
_diffrn_reflns_av_sigmaI/netI 0.0434
_diffrn_reflns_limit_h_max 13
_diffrn_reflns_limit_h_min 0
_diffrn_reflns_limit_k_max 15
_diffrn_reflns_limit_k_min -13
_diffrn_reflns_limit_l_max 17
_diffrn_reflns_limit_l_min -16
_diffrn_reflns_number 6921
_diffrn_reflns_theta_full 29.99
_diffrn_reflns_theta_max 29.99
_diffrn_reflns_theta_min 2.22
_exptl_absorpt_coefficient_mu 5.353
_exptl_crystal_density_diffrn 1.823
_exptl_crystal_density_method 'not measured'
_exptl_crystal_F_000 580
_refine_diff_density_max 6.483
_refine_diff_density_min -6.399
_refine_diff_density_rms 0.312
_refine_ls_extinction_method none
_refine_ls_goodness_of_fit_ref 1.029
_refine_ls_hydrogen_treatment mixed
_refine_ls_matrix_type full
_refine_ls_number_parameters 290
_refine_ls_number_reflns 6315
_refine_ls_number_restraints 0
_refine_ls_restrained_S_all 1.029
_refine_ls_R_factor_all 0.0752
_refine_ls_R_factor_gt 0.0638
_refine_ls_shift/su_max 0.001
_refine_ls_shift/su_mean 0.000
_refine_ls_structure_factor_coef Fsqd
_refine_ls_weighting_details 'calc w=1/[\s^2^(Fo^2^)+(0.1253P)^2^+0.0000P] where P=(Fo^2^+2Fc^2^)/3'
_refine_ls_weighting_scheme calc
_refine_ls_wR_factor_gt 0.1553
_refine_ls_wR_factor_ref 0.1622
_reflns_number_gt 5215
_reflns_number_total 6315
_reflns_threshold_expression >2sigma(I)
_cod_data_source_file b104419m.txt
_cod_data_source_block ph1
_cod_depositor_comments
;
The following automatic conversions were performed:
'_atom_site_symetry_multiplicity' tag replaced with
'_atom_site_symmetry_multiplicity'.

Automatic conversion script
Id: cif_correct_tags 1440 2010-10-19 06:21:57Z saulius 
;
_cod_original_cell_volume 1086.2(4)
_cod_database_code 7114799

loop_
_symmetry_equiv_pos_as_xyz
'x, y, z'
'-x, -y, -z'

loop_
_atom_site_label
_atom_site_type_symbol
_atom_site_fract_x
_atom_site_fract_y
_atom_site_fract_z
_atom_site_U_iso_or_equiv
_atom_site_adp_type
_atom_site_occupancy
_atom_site_symmetry_multiplicity
_atom_site_calc_flag
_atom_site_refinement_flags
W1 W 1.23739(3) 0.32862(3) 0.24760(2) 0.03497(11) Uani 1 1 d .
O4 O 0.9982(8) -0.0673(7) 0.3035(6) 0.0551(15) Uani 1 1 d .
O1 O 0.9846(9) 0.5725(9) 0.1037(7) 0.079(2) Uani 1 1 d .
O3 O 1.5163(9) 0.4249(9) 0.1487(8) 0.073(2) Uani 1 1 d .
O5 O 0.6509(6) 0.1904(7) 0.3858(5) 0.0521(13) Uani 1 1 d .
O2 O 1.1185(11) 0.5738(9) 0.3678(8) 0.087(3) Uani 1 1 d .
C1 C 1.0751(9) 0.4840(9) 0.1590(8) 0.0512(18) Uani 1 1 d .
C2 C 1.1636(10) 0.4839(9) 0.3238(8) 0.0510(17) Uani 1 1 d .
C3 C 1.4131(8) 0.3938(9) 0.1842(7) 0.0454(16) Uani 1 1 d .
C4 C 1.3132(11) 0.3257(12) 0.0562(8) 0.059(2) Uani 1 1 d .
H4A H 1.2420 0.3051 0.0356 0.082 Uiso 1 1 calc R
H4B H 1.4129 0.2517 0.0470 0.082 Uiso 1 1 calc R
H4C H 1.3165 0.4189 0.0056 0.082 Uiso 1 1 calc R
C5 C 1.1167(8) 0.1560(7) 0.3506(6) 0.0369(13) Uani 1 1 d .
C6 C 1.1632(9) 0.1814(8) 0.4333(7) 0.0431(15) Uani 1 1 d .
H6 H 1.0988 0.2212 0.4935 0.056 Uiso 1 1 calc R
C7 C 1.3275(9) 0.1349(9) 0.4078(8) 0.0512(19) Uani 1 1 d .
H7 H 1.3878 0.1390 0.4486 0.067 Uiso 1 1 calc R
C8 C 1.3796(9) 0.0828(9) 0.3108(10) 0.059(2) Uani 1 1 d .
H8 H 1.4815 0.0444 0.2769 0.077 Uiso 1 1 calc R
C9 C 1.2555(11) 0.0971(9) 0.2726(8) 0.0525(19) Uani 1 1 d .
H9 H 1.2607 0.0729 0.2077 0.068 Uiso 1 1 calc R
C10 C 0.9594(8) 0.1807(7) 0.3481(6) 0.0345(12) Uani 1 1 d .
C11 C 0.9289(8) 0.1892(8) 0.2345(6) 0.0393(13) Uani 1 1 d .
H11A H 1.0048 0.2179 0.1697 0.051 Uiso 1 1 calc R
H11B H 0.8295 0.2639 0.2209 0.051 Uiso 1 1 calc R
C12 C 0.9330(8) 0.0461(8) 0.2355(6) 0.0384(13) Uani 1 1 d .
C13 C 0.8574(8) 0.0484(8) 0.1498(6) 0.0374(13) Uani 1 1 d .
C14 C 0.8191(11) -0.0674(10) 0.1695(8) 0.0546(19) Uani 1 1 d .
H14 H 0.8395 -0.1465 0.2368 0.071 Uiso 1 1 calc R
C15 C 0.7504(11) -0.0672(12) 0.0899(10) 0.065(3) Uani 1 1 d .
H15 H 0.7253 -0.1466 0.1042 0.085 Uiso 1 1 calc R
C16 C 0.7194(11) 0.0445(12) -0.0068(10) 0.066(3) Uani 1 1 d .
H16 H 0.6714 0.0435 -0.0587 0.086 Uiso 1 1 calc R
C17 C 0.7588(11) 0.1628(12) -0.0302(9) 0.065(2) Uani 1 1 d .
H17 H 0.7405 0.2398 -0.0990 0.084 Uiso 1 1 calc R
C18 C 0.8253(10) 0.1649(10) 0.0497(7) 0.0497(17) Uani 1 1 d .
H18 H 0.8486 0.2452 0.0360 0.065 Uiso 1 1 calc R
C19 C 0.8537(8) 0.1919(8) 0.4445(6) 0.0386(13) Uani 1 1 d .
H19 H 0.8834 0.1828 0.5110 0.050 Uiso 1 1 calc R
C20 C 0.6928(8) 0.2175(8) 0.4531(6) 0.0391(13) Uani 1 1 d .
C21 C 0.5779(8) 0.2818(7) 0.5454(6) 0.0381(13) Uani 1 1 d .
C22 C 0.6150(9) 0.2790(9) 0.6440(7) 0.0455(15) Uani 1 1 d .
H22 H 0.7165 0.2354 0.6540 0.059 Uiso 1 1 calc R
C23 C 0.5046(11) 0.3395(11) 0.7267(8) 0.056(2) Uani 1 1 d .
H23 H 0.5313 0.3359 0.7926 0.073 Uiso 1 1 calc R
C24 C 0.3527(11) 0.4061(11) 0.7128(9) 0.062(2) Uani 1 1 d .
H24 H 0.2782 0.4485 0.7687 0.081 Uiso 1 1 calc R
C25 C 0.3122(10) 0.4096(11) 0.6158(9) 0.060(2) Uani 1 1 d .
H25 H 0.2106 0.4522 0.6065 0.077 Uiso 1 1 calc R
C26 C 0.4257(9) 0.3486(9) 0.5336(8) 0.0499(17) Uani 1 1 d .
H26 H 0.3991 0.3525 0.4676 0.065 Uiso 1 1 calc R

loop_
_atom_site_aniso_label
_atom_site_aniso_U_11
_atom_site_aniso_U_22
_atom_site_aniso_U_33
_atom_site_aniso_U_23
_atom_site_aniso_U_13
_atom_site_aniso_U_12
W1 0.03128(15) 0.03532(15) 0.04187(16) -0.00568(10) -0.00510(10) -0.02120(11)
O4 0.073(4) 0.042(3) 0.054(3) -0.011(2) -0.027(3) -0.014(3)
O1 0.063(4) 0.069(4) 0.089(5) 0.006(4) -0.037(4) -0.020(4)
O3 0.058(4) 0.076(5) 0.093(5) -0.018(4) -0.001(4) -0.045(4)
O5 0.044(3) 0.073(4) 0.061(3) -0.030(3) -0.007(2) -0.033(3)
O2 0.102(6) 0.069(5) 0.102(6) -0.047(5) -0.023(5) -0.020(4)
C1 0.041(4) 0.049(4) 0.063(5) -0.005(3) -0.010(3) -0.025(3)
C2 0.053(4) 0.045(4) 0.060(5) -0.011(3) -0.016(4) -0.021(3)
C3 0.032(3) 0.049(4) 0.059(4) -0.011(3) 0.000(3) -0.028(3)
C4 0.059(5) 0.074(6) 0.052(5) -0.019(4) -0.005(4) -0.034(4)
C5 0.036(3) 0.036(3) 0.045(3) -0.010(3) -0.008(2) -0.020(2)
C6 0.048(4) 0.048(4) 0.043(3) 0.000(3) -0.018(3) -0.031(3)
C7 0.047(4) 0.050(4) 0.060(5) 0.005(3) -0.022(3) -0.031(3)
C8 0.031(3) 0.041(4) 0.094(7) -0.012(4) -0.012(4) -0.011(3)
C9 0.073(5) 0.038(4) 0.057(4) -0.007(3) -0.017(4) -0.032(4)
C10 0.037(3) 0.036(3) 0.037(3) -0.005(2) -0.007(2) -0.023(2)
C11 0.045(4) 0.043(3) 0.039(3) -0.010(3) -0.005(3) -0.027(3)
C12 0.041(3) 0.042(3) 0.040(3) -0.011(3) -0.007(3) -0.023(3)
C13 0.035(3) 0.044(3) 0.040(3) -0.016(3) -0.006(2) -0.017(3)
C14 0.064(5) 0.050(4) 0.065(5) -0.020(4) -0.014(4) -0.030(4)
C15 0.059(5) 0.075(6) 0.092(7) -0.040(6) -0.018(5) -0.033(5)
C16 0.057(5) 0.087(7) 0.085(7) -0.055(6) -0.020(5) -0.021(5)
C17 0.062(5) 0.079(6) 0.058(5) -0.021(5) -0.030(4) -0.017(5)
C18 0.057(5) 0.054(4) 0.047(4) -0.009(3) -0.017(3) -0.027(4)
C19 0.039(3) 0.048(4) 0.041(3) -0.013(3) -0.008(3) -0.025(3)
C20 0.042(3) 0.046(3) 0.040(3) -0.011(3) -0.009(3) -0.024(3)
C21 0.035(3) 0.039(3) 0.043(3) -0.004(2) -0.009(2) -0.022(3)
C22 0.042(4) 0.049(4) 0.053(4) -0.013(3) -0.014(3) -0.021(3)
C23 0.058(5) 0.073(6) 0.042(4) -0.019(4) -0.003(3) -0.031(4)
C24 0.057(5) 0.057(5) 0.059(5) -0.017(4) 0.005(4) -0.020(4)
C25 0.043(4) 0.060(5) 0.073(6) -0.020(4) -0.008(4) -0.019(4)
C26 0.039(4) 0.055(4) 0.058(4) -0.010(3) -0.012(3) -0.022(3)

loop_
_atom_type_symbol
_atom_type_description
_atom_type_scat_dispersion_real
_atom_type_scat_dispersion_imag
_atom_type_scat_source
C C 0.0033 0.0016 'International Tables Vol C Tables 4.2.6.8 and 6.1.1.4'
H H 0.0000 0.0000 'International Tables Vol C Tables 4.2.6.8 and 6.1.1.4'
O O 0.0106 0.0060 'International Tables Vol C Tables 4.2.6.8 and 6.1.1.4'
W W -0.8490 6.8722 'International Tables Vol C Tables 4.2.6.8 and 6.1.1.4'

loop_
_geom_angle_atom_site_label_1
_geom_angle_atom_site_label_2
_geom_angle_atom_site_label_3
_geom_angle
C1 W1 C2 78.1(4)
C1 W1 C3 105.0(3)
C2 W1 C3 80.2(3)
C1 W1 C4 72.0(4)
C2 W1 C4 133.6(4)
C3 W1 C4 74.5(3)
C1 W1 C8 147.4(4)
C2 W1 C8 130.7(4)
C3 W1 C8 96.3(3)
C4 W1 C8 90.7(4)
C1 W1 C9 113.0(3)
C2 W1 C9 145.5(4)
C3 W1 C9 124.1(3)
C4 W1 C9 80.0(3)
C8 W1 C9 35.0(3)
C1 W1 C7 153.9(3)
C2 W1 C7 96.4(3)
C3 W1 C7 99.1(3)
C4 W1 C7 125.3(4)
C8 W1 C7 35.1(3)
C9 W1 C7 58.8(3)
C1 W1 C6 117.8(3)
C2 W1 C6 86.7(3)
C3 W1 C6 131.4(3)
C4 W1 C6 138.6(3)
C8 W1 C6 58.9(3)
C9 W1 C6 58.9(3)
C7 W1 C6 36.1(3)
C1 W1 C5 98.9(3)
C2 W1 C5 112.3(3)
C3 W1 C5 155.1(3)
C4 W1 C5 106.8(3)
C8 W1 C5 59.1(3)
C9 W1 C5 36.0(3)
C7 W1 C5 59.3(2)
C6 W1 C5 35.0(2)
O1 C1 W1 177.2(9)
O2 C2 W1 178.8(8)
O3 C3 W1 177.2(8)
C6 C5 C9 105.9(7)
C6 C5 C10 126.4(6)
C9 C5 C10 127.7(6)
C6 C5 W1 71.2(4)
C9 C5 W1 69.5(4)
C10 C5 W1 125.3(4)
C5 C6 C7 108.3(7)
C5 C6 W1 73.7(4)
C7 C6 W1 70.8(4)
C8 C7 C6 107.6(7)
C8 C7 W1 72.2(5)
C6 C7 W1 73.1(4)
C9 C8 C7 109.4(8)
C9 C8 W1 72.6(5)
C7 C8 W1 72.7(5)
C8 C9 C5 108.9(8)
C8 C9 W1 72.4(5)
C5 C9 W1 74.5(4)
C19 C10 C5 119.2(6)
C19 C10 C11 123.7(6)
C5 C10 C11 117.0(6)
C10 C11 C12 112.8(6)
O4 C12 C13 120.9(7)
O4 C12 C11 120.5(7)
C13 C12 C11 118.5(6)
C14 C13 C18 118.8(7)
C14 C13 C12 119.8(7)
C18 C13 C12 121.4(7)
C13 C14 C15 120.3(9)
C16 C15 C14 121.2(9)
C15 C16 C17 119.9(8)
C18 C17 C16 119.4(9)
C17 C18 C13 120.3(9)
C10 C19 C20 124.5(6)
O5 C20 C19 122.5(7)
O5 C20 C21 119.5(7)
C19 C20 C21 118.0(6)
C26 C21 C22 117.7(7)
C26 C21 C20 119.0(7)
C22 C21 C20 123.3(6)
C23 C22 C21 121.0(7)
C22 C23 C24 120.3(8)
C25 C24 C23 120.0(9)
C26 C25 C24 118.5(9)
C25 C26 C21 122.5(8)

loop_
_geom_bond_atom_site_label_1
_geom_bond_atom_site_label_2
_geom_bond_distance
W1 C1 1.976(8)
W1 C2 1.989(9)
W1 C3 1.986(7)
W1 C4 2.286(9)
W1 C8 2.308(8)
W1 C9 2.311(8)
W1 C7 2.315(8)
W1 C6 2.346(7)
W1 C5 2.378(7)
O4 C12 1.208(9)
O1 C1 1.145(10)
O3 C3 1.122(9)
O5 C20 1.227(8)
O2 C2 1.148(11)
C5 C6 1.421(9)
C5 C9 1.450(12)
C5 C10 1.474(9)
C6 C7 1.443(11)
C7 C8 1.393(14)
C8 C9 1.390(12)
C10 C19 1.329(10)
C10 C11 1.514(9)
C11 C12 1.516(9)
C12 C13 1.487(9)
C13 C14 1.370(10)
C13 C18 1.380(11)
C14 C15 1.381(12)
C15 C16 1.329(15)
C16 C17 1.391(15)
C17 C18 1.382(11)
C19 C20 1.472(9)
C20 C21 1.484(10)
C21 C26 1.385(9)
C21 C22 1.389(10)
C22 C23 1.367(12)
C23 C24 1.389(13)
C24 C25 1.384(15)
C25 C26 1.376(12)
